data_9004338
loop_
_publ_author_name
'Wang, L.'
'Ni, Y.'
'Hughes, J. M.'
'Bayliss, P.'
'Drexler, J. W.'

_publ_section_title
;
 The atomic arrangement of synchysite-(Ce), CeCaF(CO3)2
;
_journal_name_full 'The Canadian Mineralogist'
_journal_page_first 865
_journal_page_last 871
_journal_volume 32
_journal_year 1994
_chemical_compound_source 'Mont Saint-Hilaire, Quebec, Canada'
_chemical_formula_sum 'C2 Ca Ce F O6'
_chemical_name_mineral Synchysite-(Ce)
_space_group_IT_number 15
_symmetry_space_group_name_Hall '-C 2yc'
_symmetry_space_group_name_H-M 'C 1 2/c 1'
_cell_angle_alpha 90
_cell_angle_beta 102.68
_cell_angle_gamma 90
_cell_length_a 12.329
_cell_length_b 7.110
_cell_length_c 18.741
_cell_formula_units_Z 12
_cell_volume 1602.754
_database_code_amcsd 0005411
_exptl_crystal_density_diffrn 3.969
_cod_original_cell_volume 1602.755
_cod_original_formula_sum 'Ce Ca C2 O6 F'
_cod_database_code 9004338

loop_
_space_group_symop_operation_xyz
x,y,z
1/2+x,1/2+y,z
x,-y,1/2+z
1/2+x,1/2-y,1/2+z
-x,y,1/2-z
1/2-x,1/2+y,1/2-z
-x,-y,-z
1/2-x,1/2-y,-z

loop_
_atom_site_label
_atom_site_fract_x
_atom_site_fract_y
_atom_site_fract_z
_atom_site_U_iso_or_equiv
Ce1 0.50000 0.25290 0.25000 0.01317
Ce2 0.66880 0.25310 0.74990 0.01418
Ca1 0.25000 0.25000 0.50000 0.02546
Ca2 0.91280 0.24990 0.50020 0.01874
C1 0.97300 0.09900 0.11600 0.01520
C2 0.39700 0.10000 0.38600 0.01646
C3 0.28900 0.04300 0.11900 0.01646
O1 0.43500 0.30300 0.87940 0.01900
O2 0.92200 0.07100 0.04900 0.02786
O3 0.94800 0.05500 0.17420 0.01773
O4 0.48900 0.18600 0.38020 0.02280
O5 0.60700 0.07600 0.04700 0.02026
O6 0.67000 0.05200 0.17230 0.01646
O7 0.31100 0.13500 0.17860 0.01140
O8 0.70500 0.13400 0.87830 0.02533
O9 0.26900 0.11100 0.05340 0.02026
F1 0.50000 0.08700 0.75000 0.01646
F2 0.84020 0.08700 0.77330 0.01393

loop_
_cod_related_entry_id
_cod_related_entry_database
_cod_related_entry_code
1 AMCSD 0005411
